data_7021752
loop_
_publ_author_name
'Noro, Shin-Ichiro'
'Fukuhara, Katsuo'
'Sugimoto, Kunihisa'
'Hijikata, Yuh'
'Kubo, Kazuya'
'Nakamura, Takayoshi'

_publ_section_title
;
 Anion-dependent host-guest properties of porous assemblies of
 coordination complexes (PACs), [Cu(A)2(py)4] (A = PF6, BF4, CF3SO3, and
 CH3SO3; py = pyridine), based on Werner-type copper(ii) complexes in the
 solid state.
;
_journal_issue 31
_journal_name_full 'Dalton transactions (Cambridge, England : 2003)'
_journal_page_first 11100
_journal_page_last 11110
_journal_paper_doi 10.1039/c3dt51104a
_journal_volume 42
_journal_year 2013
_chemical_formula_moiety 'C22 H26 Cu N4 O6 S2'
_chemical_formula_sum 'C22 H26 Cu N4 O6 S2'
_chemical_formula_weight 570.14
_space_group_IT_number 60
_symmetry_cell_setting orthorhombic
_symmetry_Int_Tables_number 60
_symmetry_space_group_name_Hall '-P 2n 2ab'
_symmetry_space_group_name_H-M 'P b c n'
_atom_sites_solution_hydrogens geom
_atom_sites_solution_primary direct
_atom_sites_solution_secondary difmap
_cell_angle_alpha 90.0000
_cell_angle_beta 90.0000
_cell_angle_gamma 90.0000
_cell_formula_units_Z 4
_cell_length_a 10.5114(3)
_cell_length_b 16.0893(6)
_cell_length_c 15.1197(4)
_cell_measurement_reflns_used 19163
_cell_measurement_temperature 173
_cell_measurement_theta_max 27.41
_cell_measurement_theta_min 3.32
_cell_volume 2557.06(14)
_computing_cell_refinement 'RAPID AUTO'
_computing_data_collection 'RAPID AUTO'
_computing_data_reduction 'RAPID AUTO'
_computing_molecular_graphics CrystalMaker
_computing_publication_material 'CrystalStructure 4.0 (Rigaku, 2010)'
_computing_structure_refinement 'SHELXL97 (Sheldrick, 2008)'
_computing_structure_solution 'SIR2004 (Burla, et al., 2005)'
_diffrn_ambient_temperature 173
_diffrn_detector_area_resol_mean 10.000
_diffrn_measured_fraction_theta_full 0.995
_diffrn_measured_fraction_theta_max 0.995
_diffrn_measurement_device_type 'Rigaku R-AXIS RAPID'
_diffrn_measurement_method \w
_diffrn_radiation_type 'Mo K\a'
_diffrn_radiation_wavelength 0.71075
_diffrn_reflns_av_R_equivalents 0.0216
_diffrn_reflns_limit_h_max 13
_diffrn_reflns_limit_h_min -12
_diffrn_reflns_limit_k_max 20
_diffrn_reflns_limit_k_min -20
_diffrn_reflns_limit_l_max 19
_diffrn_reflns_limit_l_min -18
_diffrn_reflns_number 23251
_diffrn_reflns_theta_full 27.41
_diffrn_reflns_theta_max 27.41
_diffrn_standards_number 0
_exptl_absorpt_coefficient_mu 1.062
_exptl_absorpt_correction_T_max 0.853
_exptl_absorpt_correction_T_min 0.735
_exptl_absorpt_correction_type multi-scan
_exptl_absorpt_process_details 'ABSCOR (Rigaku, 1995)'
_exptl_crystal_colour blue
_exptl_crystal_density_diffrn 1.481
_exptl_crystal_density_method 'not measured'
_exptl_crystal_description prism
_exptl_crystal_F_000 1180.00
_exptl_crystal_size_max 0.250
_exptl_crystal_size_mid 0.250
_exptl_crystal_size_min 0.150
_refine_diff_density_max 0.500
_refine_diff_density_min -0.200
_refine_ls_extinction_method none
_refine_ls_goodness_of_fit_ref 1.109
_refine_ls_hydrogen_treatment constr
_refine_ls_number_parameters 161
_refine_ls_number_reflns 2906
_refine_ls_number_restraints 0
_refine_ls_R_factor_gt 0.0284
_refine_ls_shift/su_max 0.001
_refine_ls_structure_factor_coef Fsqd
_refine_ls_weighting_details 'w = 1/[\s^2^(Fo^2^)+(0.0499P)^2^+0.4930P] where P=(Fo^2^+2Fc^2^)/3'
_refine_ls_weighting_scheme calc
_refine_ls_wR_factor_ref 0.0799
_reflns_number_gt 2624
_reflns_number_total 2906
_reflns_threshold_expression F^2^>2.0\s(F^2^)
_cod_data_source_file c3dt51104a.txt
_cod_data_source_block a-CuCH3SO3py_111003-2
_cod_original_cell_volume 2557.05(14)
_cod_database_code 7021752

loop_
_symmetry_equiv_pos_site_id
_symmetry_equiv_pos_as_xyz
1 +X,+Y,+Z
2 1/2-X,1/2+Y,+Z
3 +X,-Y,1/2+Z
4 1/2-X,1/2-Y,1/2+Z
5 -X,-Y,-Z
6 1/2+X,1/2-Y,-Z
7 -X,+Y,1/2-Z
8 1/2+X,1/2+Y,1/2-Z

loop_
_atom_site_label
_atom_site_type_symbol
_atom_site_fract_x
_atom_site_fract_y
_atom_site_fract_z
_atom_site_U_iso_or_equiv
_atom_site_adp_type
_atom_site_occupancy
_atom_site_symmetry_multiplicity
_atom_site_calc_flag
_atom_site_refinement_flags
Cu1 Cu 0.5000 0.104820(13) 0.7500 0.02407(9) Uani 1.0 4 d .
S1 S 0.76872(3) 0.100775(19) 0.91515(2) 0.02320(10) Uani 1.0 8 d .
O1 O 0.63777(10) 0.10608(6) 0.88190(8) 0.0342(3) Uani 1.0 8 d .
O2 O 0.83095(10) 0.02403(6) 0.88909(7) 0.0341(3) Uani 1.0 8 d .
O3 O 0.84168(9) 0.17494(6) 0.89443(7) 0.0316(3) Uani 1.0 8 d .
N1 N 0.64698(10) 0.10958(6) 0.66172(8) 0.0244(3) Uani 1.0 8 d .
N2 N 0.5000 0.23112(10) 0.7500 0.0256(4) Uani 1.0 4 d .
N3 N 0.5000 -0.02171(11) 0.7500 0.0242(4) Uani 1.0 4 d .
C1 C 0.63615(13) 0.15375(9) 0.58658(10) 0.0319(3) Uani 1.0 8 d .
C2 C 0.73738(15) 0.16857(11) 0.53075(10) 0.0376(4) Uani 1.0 8 d .
C3 C 0.85573(14) 0.13753(12) 0.55318(11) 0.0396(4) Uani 1.0 8 d .
C4 C 0.86809(14) 0.09229(11) 0.63000(11) 0.0372(4) Uani 1.0 8 d .
C5 C 0.76191(12) 0.07875(9) 0.68211(9) 0.0278(3) Uani 1.0 8 d .
C6 C 0.39899(13) 0.27381(9) 0.71985(10) 0.0302(3) Uani 1.0 8 d .
C7 C 0.39651(14) 0.35966(9) 0.71783(11) 0.0359(4) Uani 1.0 8 d .
C8 C 0.5000 0.40314(13) 0.7500 0.0371(6) Uani 1.0 4 d .
C9 C 0.52652(14) -0.06483(9) 0.82394(10) 0.0324(3) Uani 1.0 8 d .
C10 C 0.52702(16) -0.15089(10) 0.82618(12) 0.0400(4) Uani 1.0 8 d .
C11 C 0.5000 -0.19488(14) 0.7500 0.0393(6) Uani 1.0 4 d .
C12 C 0.7548(2) 0.09731(12) 1.03193(11) 0.0474(5) Uani 1.0 8 d .
H1 H 0.5552 0.1757 0.5713 0.0383 Uiso 1.0 8 calc R
H2 H 0.7260 0.1995 0.4778 0.0452 Uiso 1.0 8 calc R
H3 H 0.9273 0.1472 0.5162 0.0475 Uiso 1.0 8 calc R
H4 H 0.9485 0.0707 0.6470 0.0447 Uiso 1.0 8 calc R
H5 H 0.7707 0.0464 0.7343 0.0333 Uiso 1.0 8 calc R
H6 H 0.3269 0.2440 0.6992 0.0363 Uiso 1.0 8 calc R
H7 H 0.3248 0.3883 0.6947 0.0431 Uiso 1.0 8 calc R
H8 H 0.5000 0.4622 0.7500 0.0445 Uiso 1.0 4 calc R
H9 H 0.5456 -0.0351 0.8766 0.0389 Uiso 1.0 8 calc R
H10 H 0.5458 -0.1794 0.8796 0.0480 Uiso 1.0 8 calc R
H11 H 0.5000 -0.2539 0.7500 0.0472 Uiso 1.0 4 calc R
H12A H 0.7155 0.1489 1.0531 0.0569 Uiso 1.0 8 calc R
H12B H 0.8394 0.0913 1.0583 0.0569 Uiso 1.0 8 calc R
H12C H 0.7016 0.0499 1.0490 0.0569 Uiso 1.0 8 calc R

loop_
_atom_site_aniso_label
_atom_site_aniso_U_11
_atom_site_aniso_U_22
_atom_site_aniso_U_33
_atom_site_aniso_U_12
_atom_site_aniso_U_13
_atom_site_aniso_U_23
Cu1 0.02049(14) 0.01485(14) 0.03686(16) 0.0000 0.00554(8) 0.0000
S1 0.02050(17) 0.02173(17) 0.02736(18) 0.00119(11) 0.00009(12) -0.00004(11)
O1 0.0211(5) 0.0330(6) 0.0485(7) 0.0003(4) -0.0042(5) 0.0020(5)
O2 0.0330(6) 0.0264(6) 0.0428(6) 0.0081(5) 0.0007(5) -0.0016(5)
O3 0.0267(5) 0.0274(6) 0.0408(6) -0.0047(4) 0.0020(4) -0.0007(4)
N1 0.0213(6) 0.0201(6) 0.0319(6) -0.0003(4) 0.0016(5) 0.0018(4)
N2 0.0229(8) 0.0173(8) 0.0366(9) 0.0000 -0.0009(6) 0.0000
N3 0.0203(8) 0.0182(8) 0.0342(9) 0.0000 0.0043(6) 0.0000
C1 0.0236(7) 0.0318(8) 0.0405(8) 0.0012(6) -0.0026(6) 0.0098(6)
C2 0.0326(8) 0.0432(9) 0.0372(8) -0.0043(7) -0.0004(6) 0.0141(7)
C3 0.0265(7) 0.0502(10) 0.0421(9) -0.0016(7) 0.0071(6) 0.0099(8)
C4 0.0219(7) 0.0490(10) 0.0408(9) 0.0050(6) 0.0020(6) 0.0069(7)
C5 0.0240(7) 0.0286(7) 0.0307(7) 0.0044(6) -0.0001(5) 0.0019(6)
C6 0.0257(7) 0.0226(7) 0.0425(8) 0.0019(5) -0.0056(6) -0.0013(6)
C7 0.0338(8) 0.0234(7) 0.0504(9) 0.0060(6) -0.0054(7) 0.0031(7)
C8 0.0406(14) 0.0166(10) 0.0541(15) 0.0000 0.0020(10) 0.0000
C9 0.0352(7) 0.0251(8) 0.0369(8) -0.0019(6) -0.0016(6) 0.0011(6)
C10 0.0449(9) 0.0273(8) 0.0478(10) 0.0015(7) -0.0036(8) 0.0092(7)
C11 0.0384(13) 0.0169(10) 0.0626(16) 0.0000 0.0009(10) 0.0000
C12 0.0586(11) 0.0532(11) 0.0304(8) 0.0017(8) 0.0065(8) 0.0040(7)

loop_
_atom_type_symbol
_atom_type_description
_atom_type_scat_dispersion_real
_atom_type_scat_dispersion_imag
_atom_type_scat_source
C C 0.0033 0.0016
;
International Tables for Crystallography
(1992, Vol. C, Tables 4.2.6.8 and 6.1.1.4)
;
H H 0.0000 0.0000
;
International Tables for Crystallography
(1992, Vol. C, Table 6.1.1.4)
;
O O 0.0106 0.0060
;
International Tables for Crystallography
(1992, Vol. C, Tables 4.2.6.8 and 6.1.1.4)
;
N N 0.0061 0.0033
;
International Tables for Crystallography
(1992, Vol. C, Tables 4.2.6.8 and 6.1.1.4)
;
Cu Cu 0.3201 1.2651
;
International Tables for Crystallography
(1992, Vol. C, Tables 4.2.6.8 and 6.1.1.4)
;
S S 0.1246 0.1234
;
International Tables for Crystallography
(1992, Vol. C, Tables 4.2.6.8 and 6.1.1.4)
;

loop_
_geom_angle_atom_site_label_1
_geom_angle_atom_site_label_2
_geom_angle_atom_site_label_3
_geom_angle
_geom_angle_publ_flag
_geom_angle_site_symmetry_1
_geom_angle_site_symmetry_3
O1 Cu1 O1 179.06(4) yes . 7_656
O1 Cu1 N1 94.82(5) yes . .
O1 Cu1 N1 85.15(5) yes . 7_656
O1 Cu1 N2 89.53(3) yes . .
O1 Cu1 N3 90.47(3) yes . .
O1 Cu1 N1 85.15(5) yes 7_656 .
O1 Cu1 N1 94.82(5) yes 7_656 7_656
O1 Cu1 N2 89.53(3) yes 7_656 .
O1 Cu1 N3 90.47(3) yes 7_656 .
N1 Cu1 N1 175.70(4) yes . 7_656
N1 Cu1 N2 87.85(3) yes . .
N1 Cu1 N3 92.15(3) yes . .
N1 Cu1 N2 87.85(3) yes 7_656 .
N1 Cu1 N3 92.15(3) yes 7_656 .
N2 Cu1 N3 180.000 yes . .
O1 S1 O2 112.27(6) yes . .
O1 S1 O3 111.93(6) yes . .
O1 S1 C12 105.39(9) yes . .
O2 S1 O3 113.72(6) yes . .
O2 S1 C12 106.31(8) yes . .
O3 S1 C12 106.52(8) yes . .
Cu1 O1 S1 145.85(7) yes . .
Cu1 N1 C1 120.51(9) yes . .
Cu1 N1 C5 121.12(10) yes . .
C1 N1 C5 117.75(12) yes . .
Cu1 N2 C6 120.73(9) yes . .
Cu1 N2 C6 120.73(9) yes . 7_656
C6 N2 C6 118.54(15) yes . 7_656
Cu1 N3 C9 121.05(9) yes . .
Cu1 N3 C9 121.05(9) yes . 7_656
C9 N3 C9 117.89(16) yes . 7_656
N1 C1 C2 122.90(13) yes . .
C1 C2 C3 118.79(15) yes . .
C2 C3 C4 118.86(15) yes . .
C3 C4 C5 119.18(14) yes . .
N1 C5 C4 122.50(14) yes . .
N2 C6 C7 122.22(14) yes . .
C6 C7 C8 118.91(15) yes . .
C7 C8 C7 119.17(18) yes . 7_656
N3 C9 C10 122.47(15) yes . .
C9 C10 C11 119.41(17) yes . .
C10 C11 C10 118.36(19) yes . 7_656
N1 C1 H1 118.546 no . .
C2 C1 H1 118.555 no . .
C1 C2 H2 120.602 no . .
C3 C2 H2 120.606 no . .
C2 C3 H3 120.567 no . .
C4 C3 H3 120.569 no . .
C3 C4 H4 120.406 no . .
C5 C4 H4 120.414 no . .
N1 C5 H5 118.752 no . .
C4 C5 H5 118.749 no . .
N2 C6 H6 118.891 no . .
C7 C6 H6 118.891 no . .
C6 C7 H7 120.543 no . .
C8 C7 H7 120.547 no . .
C7 C8 H8 120.416 no . .
C7 C8 H8 120.416 no 7_656 .
N3 C9 H9 118.759 no . .
C10 C9 H9 118.775 no . .
C9 C10 H10 120.295 no . .
C11 C10 H10 120.297 no . .
C10 C11 H11 120.821 no . .
C10 C11 H11 120.821 no 7_656 .
S1 C12 H12A 109.466 no . .
S1 C12 H12B 109.467 no . .
S1 C12 H12C 109.462 no . .
H12A C12 H12B 109.474 no . .
H12A C12 H12C 109.481 no . .
H12B C12 H12C 109.477 no . .

loop_
_geom_bond_atom_site_label_1
_geom_bond_atom_site_label_2
_geom_bond_distance
_geom_bond_publ_flag
_geom_bond_site_symmetry_2
Cu1 O1 2.4647(12) yes .
Cu1 O1 2.4647(12) yes 7_656
Cu1 N1 2.0431(12) yes .
Cu1 N1 2.0431(12) yes 7_656
Cu1 N2 2.0321(17) yes .
Cu1 N3 2.0358(18) yes .
S1 O1 1.4679(12) yes .
S1 O2 1.4518(11) yes .
S1 O3 1.4526(11) yes .
S1 C12 1.7726(17) yes .
N1 C1 1.3449(19) yes .
N1 C5 1.3418(17) yes .
N2 C6 1.3442(17) yes .
N2 C6 1.3442(17) yes 7_656
N3 C9 1.3449(18) yes .
N3 C9 1.3449(18) yes 7_656
C1 C2 1.379(3) yes .
C2 C3 1.383(3) yes .
C3 C4 1.377(3) yes .
C4 C5 1.383(2) yes .
C6 C7 1.382(2) yes .
C7 C8 1.3818(19) yes .
C9 C10 1.385(3) yes .
C10 C11 1.381(2) yes .
C1 H1 0.950 no .
C2 H2 0.950 no .
C3 H3 0.950 no .
C4 H4 0.950 no .
C5 H5 0.950 no .
C6 H6 0.950 no .
C7 H7 0.950 no .
C8 H8 0.950 no .
C9 H9 0.950 no .
C10 H10 0.950 no .
C11 H11 0.950 no .
C12 H12A 0.980 no .
C12 H12B 0.980 no .
C12 H12C 0.980 no .

loop_
_geom_contact_atom_site_label_1
_geom_contact_atom_site_label_2
_geom_contact_distance
_geom_contact_publ_flag
_geom_contact_site_symmetry_2
N2 C7 2.387(2) no 7_656
N3 C10 2.393(3) no 7_656
O2 C4 3.3611(19) no 7_756
O2 C7 3.1752(18) no 8_546
O2 C8 3.3709(16) no 2_645
O3 C2 3.358(2) no 4_655
O3 C3 3.3326(18) no 7_756
O3 C4 3.3484(18) no 7_756
O3 C10 3.290(2) no 2_655
O3 C11 3.4533(17) no 2_655
C2 O3 3.358(2) no 4_654
C3 O3 3.3326(18) no 7_756
C4 O2 3.3611(19) no 7_756
C4 O3 3.3484(18) no 7_756
C4 C12 3.595(3) no 3_554
C7 O2 3.1752(18) no 8_456
C8 O2 3.3709(16) no 2_655
C8 O2 3.3709(16) no 8_456
C10 O3 3.290(2) no 2_645
C11 O3 3.4533(17) no 2_645
C11 O3 3.4533(17) no 8_446
C12 C4 3.595(3) no 3_555
O1 H1 2.4228 no 7_656
O1 H6 2.5619 no 7_656
O1 H9 2.4712 no .
O2 H5 2.4509 no .
O3 H6 2.5253 no 7_656
N2 H6 1.9859 no 7_656
N3 H9 1.9851 no 7_656
C8 H7 2.0361 no 7_656
C11 H10 2.0334 no 7_656
H1 H2 2.3168 no .
H2 H3 2.3496 no .
H3 H4 2.3408 no .
H4 H5 2.3214 no .
H6 H7 2.3238 no .
H7 H8 2.3456 no .
H9 H10 2.3217 no .
H10 H11 2.3474 no .
S1 H2 3.3501 no 4_655
S1 H3 3.4419 no 7_756
S1 H4 3.1545 no 7_756
O2 H3 3.5092 no 3_555
O2 H3 3.5268 no 7_756
O2 H4 2.4966 no 7_756
O2 H7 2.5254 no 8_546
O2 H8 2.9275 no 2_645
O3 H2 2.4850 no 4_655
O3 H3 2.8145 no 7_756
O3 H4 2.8409 no 7_756
O3 H10 2.6346 no 2_655
O3 H11 2.9745 no 2_655
N1 H12C 3.1336 no 3_554
C1 H10 3.2960 no 3_554
C1 H12A 3.5740 no 4_654
C1 H12C 3.3958 no 3_554
C2 H10 3.0508 no 3_554
C2 H12A 2.9979 no 4_654
C2 H12C 3.5454 no 3_554
C3 H12A 3.5175 no 4_654
C3 H12C 3.4234 no 3_554
C4 H8 3.0977 no 2_645
C4 H11 3.3669 no 2_655
C4 H12B 3.1604 no 3_554
C4 H12C 3.1297 no 3_554
C5 H8 3.2915 no 2_645
C5 H12B 3.4134 no 3_554
C5 H12C 2.9560 no 3_554
C6 H2 3.5248 no 6_456
C7 H2 3.5877 no 6_456
C7 H3 3.5552 no 6_456
C7 H5 3.3613 no 8_456
C7 H12B 3.5271 no 6_457
C8 H4 3.1593 no 2_655
C8 H4 3.1593 no 8_456
C8 H5 3.3433 no 2_655
C8 H5 3.3433 no 8_456
C8 H12B 3.3553 no 4_654
C8 H12B 3.3553 no 6_457
C9 H7 3.2374 no 8_546
C9 H12A 3.4291 no 5_657
C9 H12C 3.0827 no 5_657
C10 H2 3.2009 no 3_555
C10 H6 3.5978 no 8_546
C10 H7 3.2090 no 8_546
C10 H12A 3.1359 no 5_657
C10 H12C 3.4616 no 5_657
C12 H2 3.3753 no 4_655
C12 H3 3.5136 no 7_756
C12 H9 3.5895 no 5_657
H1 H3 3.4164 no 6_456
H1 H10 2.9003 no 3_554
H2 S1 3.3501 no 4_654
H2 O3 2.4850 no 4_654
H2 C6 3.5248 no 6_556
H2 C7 3.5877 no 6_556
H2 C10 3.2009 no 3_554
H2 C12 3.3753 no 4_654
H2 H6 3.0196 no 6_556
H2 H7 3.1438 no 6_556
H2 H9 3.5964 no 3_554
H2 H10 2.4288 no 3_554
H2 H12A 2.7606 no 4_654
H3 S1 3.4419 no 7_756
H3 O2 3.5092 no 3_554
H3 O2 3.5268 no 7_756
H3 O3 2.8145 no 7_756
H3 C7 3.5552 no 6_556
H3 C12 3.5136 no 7_756
H3 H1 3.4164 no 6_556
H3 H7 3.4143 no 6_556
H3 H10 3.4364 no 8_556
H3 H12B 2.8450 no 7_756
H4 S1 3.1545 no 7_756
H4 O2 2.4966 no 7_756
H4 O3 2.8409 no 7_756
H4 C8 3.1593 no 2_645
H4 H4 3.2969 no 7_756
H4 H5 3.4759 no 7_756
H4 H8 2.4005 no 2_645
H4 H11 3.2685 no 2_655
H4 H12B 3.1466 no 3_554
H4 H12C 3.5629 no 3_554
H5 C7 3.3613 no 8_546
H5 C8 3.3433 no 2_645
H5 H4 3.4759 no 7_756
H5 H7 2.8186 no 8_546
H5 H8 2.7750 no 2_645
H5 H12B 3.5369 no 3_554
H5 H12C 3.2834 no 3_554
H6 C10 3.5978 no 8_456
H6 H2 3.0196 no 6_456
H6 H10 3.4165 no 8_456
H6 H11 3.5207 no 2_555
H7 O2 2.5254 no 8_456
H7 C9 3.2374 no 8_456
H7 C10 3.2090 no 8_456
H7 H2 3.1438 no 6_456
H7 H3 3.4143 no 6_456
H7 H5 2.8186 no 8_456
H7 H9 3.3604 no 8_456
H7 H10 3.3250 no 8_456
H8 O2 2.9275 no 2_655
H8 O2 2.9275 no 8_456
H8 C4 3.0977 no 2_655
H8 C4 3.0977 no 8_456
H8 C5 3.2915 no 2_655
H8 C5 3.2915 no 8_456
H8 H4 2.4005 no 2_655
H8 H4 2.4005 no 8_456
H8 H5 2.7750 no 2_655
H8 H5 2.7750 no 8_456
H8 H12B 3.4626 no 4_654
H8 H12B 3.4626 no 6_457
H9 C12 3.5895 no 5_657
H9 H2 3.5964 no 3_555
H9 H7 3.3604 no 8_546
H9 H12A 3.4662 no 5_657
H9 H12C 2.8424 no 5_657
H10 O3 2.6346 no 2_645
H10 C1 3.2960 no 3_555
H10 C2 3.0508 no 3_555
H10 H1 2.9003 no 3_555
H10 H2 2.4288 no 3_555
H10 H3 3.4364 no 8_446
H10 H6 3.4165 no 8_546
H10 H7 3.3250 no 8_546
H10 H12A 2.9700 no 5_657
H10 H12C 3.5032 no 5_657
H11 O3 2.9745 no 2_645
H11 O3 2.9745 no 8_446
H11 C4 3.3669 no 2_645
H11 C4 3.3669 no 8_446
H11 H4 3.2685 no 2_645
H11 H4 3.2685 no 8_446
H11 H6 3.5207 no 2_545
H11 H6 3.5207 no 8_546
H12A C1 3.5740 no 4_655
H12A C2 2.9979 no 4_655
H12A C3 3.5175 no 4_655
H12A C9 3.4291 no 5_657
H12A C10 3.1359 no 5_657
H12A H2 2.7606 no 4_655
H12A H9 3.4662 no 5_657
H12A H10 2.9700 no 5_657
H12B C4 3.1604 no 3_555
H12B C5 3.4134 no 3_555
H12B C7 3.5271 no 6_557
H12B C8 3.3553 no 4_655
H12B H3 2.8450 no 7_756
H12B H4 3.1466 no 3_555
H12B H5 3.5369 no 3_555
H12B H8 3.4626 no 4_655
H12C N1 3.1336 no 3_555
H12C C1 3.3958 no 3_555
H12C C2 3.5454 no 3_555
H12C C3 3.4234 no 3_555
H12C C4 3.1297 no 3_555
H12C C5 2.9560 no 3_555
H12C C9 3.0827 no 5_657
H12C C10 3.4616 no 5_657
H12C H4 3.5629 no 3_555
H12C H5 3.2834 no 3_555
H12C H9 2.8424 no 5_657
H12C H10 3.5032 no 5_657
